data_4519365
loop_
_publ_author_name
'D'souza, Luann R.'
'Harmalkar, Nikita N.'
'Harmalkar, Sarvesh S.'
'Tayade, Sakharam B.'
'Dhuri, Sunder N.'

_publ_section_title
;
 Construction of Pyrazine-Appended 1D and 3D Cobalt(II) Succinate
 Coordination Polymers: Influence of Solvent on Architectures and
 Applications in Gas Adsorption and NAC Detection.
;
_journal_issue 7
_journal_name_full 'ACS omega'
_journal_page_first 5698
_journal_page_last 5712
_journal_paper_doi 10.1021/acsomega.1c05216
_journal_volume 7
_journal_year 2022
_chemical_formula_sum 'C12 H16 Co2 N2 O10'
_chemical_formula_weight 466.13
_space_group_crystal_system triclinic
_space_group_IT_number 2
_space_group_name_Hall '-P 1'
_space_group_name_H-M_alt 'P -1'
_atom_sites_solution_hydrogens mixed
_audit_creation_method SHELXL-2017/1
_cell_angle_alpha 90.1180(10)
_cell_angle_beta 99.3120(10)
_cell_angle_gamma 97.7560(10)
_cell_formula_units_Z 2
_cell_length_a 7.7368(4)
_cell_length_b 9.0843(5)
_cell_length_c 11.3210(6)
_cell_measurement_reflns_used 5197
_cell_measurement_temperature 296(2)
_cell_measurement_theta_max 28.22
_cell_measurement_theta_min 2.87
_cell_volume 777.78(7)
_computing_structure_refinement 'SHELXL-2017/1 (Sheldrick, 2017)'
_computing_structure_solution 'SHELXT 2014/5 (Sheldrick, 2014)'
_diffrn_ambient_temperature 296(2)
_diffrn_measured_fraction_theta_full 0.998
_diffrn_measured_fraction_theta_max 0.997
_diffrn_measurement_device_type 'Bruker D8 Quest Eco'
_diffrn_measurement_method '\f and \w scans'
_diffrn_radiation_type MoK\a
_diffrn_radiation_wavelength 0.71073
_diffrn_reflns_av_R_equivalents 0.0315
_diffrn_reflns_av_unetI/netI 0.0353
_diffrn_reflns_Laue_measured_fraction_full 0.998
_diffrn_reflns_Laue_measured_fraction_max 0.997
_diffrn_reflns_limit_h_max 10
_diffrn_reflns_limit_h_min -10
_diffrn_reflns_limit_k_max 12
_diffrn_reflns_limit_k_min -12
_diffrn_reflns_limit_l_max 15
_diffrn_reflns_limit_l_min -15
_diffrn_reflns_number 11979
_diffrn_reflns_point_group_measured_fraction_full 0.998
_diffrn_reflns_point_group_measured_fraction_max 0.997
_diffrn_reflns_theta_full 25.242
_diffrn_reflns_theta_max 28.264
_diffrn_reflns_theta_min 2.872
_exptl_absorpt_coefficient_mu 2.194
_exptl_absorpt_correction_type none
_exptl_crystal_colour purple
_exptl_crystal_density_diffrn 1.990
_exptl_crystal_description block
_exptl_crystal_F_000 472
_exptl_crystal_size_max 0.27
_exptl_crystal_size_mid 0.167
_exptl_crystal_size_min 0.114
_refine_diff_density_max 0.472
_refine_diff_density_min -0.541
_refine_diff_density_rms 0.083
_refine_ls_extinction_method none
_refine_ls_goodness_of_fit_ref 1.054
_refine_ls_hydrogen_treatment mixed
_refine_ls_matrix_type full
_refine_ls_number_parameters 247
_refine_ls_number_reflns 3845
_refine_ls_number_restraints 0
_refine_ls_restrained_S_all 1.054
_refine_ls_R_factor_all 0.0449
_refine_ls_R_factor_gt 0.0309
_refine_ls_shift/su_max 0.001
_refine_ls_shift/su_mean 0.000
_refine_ls_structure_factor_coef Fsqd
_refine_ls_weighting_details 'w=1/[\s^2^(Fo^2^)+(0.0294P)^2^+0.4412P] where P=(Fo^2^+2Fc^2^)/3'
_refine_ls_weighting_scheme calc
_refine_ls_wR_factor_gt 0.0664
_refine_ls_wR_factor_ref 0.0737
_reflns_Friedel_coverage 0.000
_reflns_number_gt 3121
_reflns_number_total 3853
_reflns_threshold_expression 'I > 2\s(I)'
_cod_data_source_file ao1c05216_si_005.cif
_cod_data_source_block 04
_cod_database_code 4519365
_shelx_shelxl_version_number 2017/1
_shelx_space_group_comment
;
The symmetry employed for this shelxl refinement is uniquely defined
by the following loop, which should always be used as a source of
symmetry information in preference to the above space-group names.
They are only intended as comments.
;

loop_
_space_group_symop_operation_xyz
'x, y, z'
'-x, -y, -z'

loop_
_atom_site_label
_atom_site_type_symbol
_atom_site_fract_x
_atom_site_fract_y
_atom_site_fract_z
_atom_site_U_iso_or_equiv
_atom_site_adp_type
_atom_site_occupancy
_atom_site_site_symmetry_order
_atom_site_calc_flag
_atom_site_refinement_flags_posn
_atom_site_refinement_flags_adp
_atom_site_refinement_flags_occupancy
_atom_site_disorder_assembly
_atom_site_disorder_group
Co1 Co 0.11568(4) 0.83821(3) 0.73781(3) 0.01768(9) Uani 1 1 d . . . . .
C1 C -0.1631(3) 0.6016(3) 0.5997(2) 0.0273(6) Uani 1 1 d . . . . .
H1 H -0.169248 0.567712 0.676521 0.033 Uiso 1 1 calc R U . . .
N1 N -0.0588(3) 0.7267(2) 0.58579(18) 0.0215(4) Uani 1 1 d . . . . .
O1 O 0.3125(3) 0.9391(2) 0.88187(17) 0.0288(4) Uani 1 1 d . . . . .
H1A H 0.348(4) 1.020(4) 0.8648(15) 0.043 Uiso 1 1 calc R U . . .
Co2 Co 0.41769(4) 0.56325(3) 0.76412(3) 0.01759(9) Uani 1 1 d . . . . .
C2 C -0.2628(4) 0.5204(3) 0.5029(2) 0.0286(6) Uani 1 1 d . . . . .
H2 H -0.333195 0.432838 0.516659 0.034 Uiso 1 1 calc R U . . .
N2 N -0.2615(3) 0.5635(2) 0.38959(18) 0.0217(4) Uani 1 1 d . . . . .
O2 O 0.2933(2) 0.8887(2) 0.62701(16) 0.0284(4) Uani 1 1 d . . . . .
O3 O 0.4903(2) 0.72844(19) 0.65192(16) 0.0263(4) Uani 1 1 d . . . . .
C3 C -0.1612(3) 0.6921(3) 0.3764(2) 0.0258(5) Uani 1 1 d . . . . .
H3 H -0.159234 0.728789 0.299899 0.031 Uiso 1 1 calc R U . . .
O5 O 0.2648(2) 0.4588(2) 0.90587(17) 0.0304(4) Uani 1 1 d . . . . .
H5 H 0.669(5) 0.744(4) 0.882(3) 0.046(10) Uiso 1 1 d . . . . .
C5 C 0.4307(3) 0.8421(3) 0.6075(2) 0.0190(5) Uani 1 1 d . . . . .
O4 O 0.1805(2) 0.64110(18) 0.80023(15) 0.0216(4) Uani 1 1 d . . . . .
C4 C -0.0600(3) 0.7722(3) 0.4735(2) 0.0256(5) Uani 1 1 d . . . . .
H4 H 0.009425 0.860471 0.460178 0.031 Uiso 1 1 calc R U . . .
O7 O 0.6040(2) 0.43014(19) 0.77022(17) 0.0278(4) Uani 1 1 d . . . . .
H7 H 0.388(6) 0.891(5) 0.905(4) 0.077(15) Uiso 1 1 d . . . . .
C7 C 0.1592(3) 0.5498(2) 0.8852(2) 0.0173(4) Uani 1 1 d . . . . .
O6 O 0.5723(3) 0.7129(2) 0.90209(17) 0.0253(4) Uani 1 1 d . . . . .
H6 H 0.592(4) 0.670(2) 0.960(3) 0.038 Uiso 1 1 calc R U . . .
C6 C 0.5362(3) 0.9299(3) 0.5225(2) 0.0206(5) Uani 1 1 d . . . . .
H6A H 0.656866 0.956745 0.563026 0.025 Uiso 1 1 calc R U . . .
H6AB H 0.539462 0.866310 0.454174 0.025 Uiso 1 1 calc R U . . .
O9 O 0.9927(2) 0.02931(19) 0.72989(17) 0.0274(4) Uani 1 1 d . . . . .
C9 C 0.5931(3) 0.2936(3) 0.7973(2) 0.0227(5) Uani 1 1 d . . . . .
O8 O 0.4673(3) 0.2241(2) 0.8369(2) 0.0475(6) Uani 1 1 d . . . . .
C8 C 0.0060(3) 0.5574(3) 0.9513(2) 0.0203(5) Uani 1 1 d . . . . .
H8A H -0.103097 0.542977 0.894197 0.024 Uiso 1 1 calc R U . . .
H8AB H 0.017313 0.655917 0.987433 0.024 Uiso 1 1 calc R U . . .
O10 O 0.8903(2) -0.15381(19) 0.83463(16) 0.0268(4) Uani 1 1 d . . . . .
C11 C 0.7476(4) 0.0641(3) 0.8288(2) 0.0278(6) Uani 1 1 d . . . . .
H11A H 0.764777 0.075369 0.915334 0.033 Uiso 1 1 calc R U . . .
H11B H 0.631783 0.007548 0.803439 0.033 Uiso 1 1 calc R U . . .
C12 C 0.8847(3) -0.0241(3) 0.7962(2) 0.0210(5) Uani 1 1 d . . . . .
C10 C 0.7484(3) 0.2168(3) 0.7755(2) 0.0245(5) Uani 1 1 d . . . . .
H10A H 0.746484 0.207701 0.689898 0.029 Uiso 1 1 calc R U . . .
H10B H 0.857544 0.278568 0.809415 0.029 Uiso 1 1 calc R U . . .

loop_
_atom_site_aniso_label
_atom_site_aniso_U_11
_atom_site_aniso_U_22
_atom_site_aniso_U_33
_atom_site_aniso_U_23
_atom_site_aniso_U_13
_atom_site_aniso_U_12
Co1 0.01660(17) 0.01755(16) 0.02197(17) 0.00562(12) 0.00968(12) 0.00549(12)
C1 0.0275(14) 0.0326(14) 0.0210(12) 0.0052(11) 0.0060(10) -0.0012(11)
N1 0.0208(11) 0.0226(10) 0.0218(10) 0.0025(8) 0.0056(8) 0.0029(8)
O1 0.0265(11) 0.0276(10) 0.0320(10) 0.0035(8) 0.0066(8) 0.0005(8)
Co2 0.01766(17) 0.01700(16) 0.02098(17) 0.00549(12) 0.00869(12) 0.00596(12)
C2 0.0301(14) 0.0291(14) 0.0264(13) 0.0038(11) 0.0093(11) -0.0026(11)
N2 0.0218(11) 0.0223(10) 0.0224(10) 0.0015(8) 0.0067(8) 0.0048(8)
O2 0.0239(10) 0.0347(10) 0.0324(10) 0.0142(8) 0.0181(8) 0.0087(8)
O3 0.0299(10) 0.0217(9) 0.0304(10) 0.0123(7) 0.0122(8) 0.0054(7)
C3 0.0296(14) 0.0282(13) 0.0208(12) 0.0068(10) 0.0079(10) 0.0034(11)
O5 0.0314(10) 0.0335(10) 0.0349(10) 0.0174(8) 0.0190(8) 0.0190(8)
C5 0.0193(12) 0.0211(11) 0.0170(11) 0.0030(9) 0.0059(9) -0.0001(9)
O4 0.0230(9) 0.0219(8) 0.0243(9) 0.0116(7) 0.0139(7) 0.0071(7)
C4 0.0272(14) 0.0230(12) 0.0257(13) 0.0046(10) 0.0051(10) -0.0013(10)
O7 0.0262(10) 0.0206(9) 0.0414(11) 0.0079(8) 0.0136(8) 0.0114(7)
C7 0.0186(11) 0.0160(11) 0.0185(11) 0.0035(9) 0.0070(9) 0.0018(9)
O6 0.0240(10) 0.0283(10) 0.0237(9) 0.0067(8) 0.0058(8) 0.0012(8)
C6 0.0194(12) 0.0218(12) 0.0238(12) 0.0085(10) 0.0117(9) 0.0044(9)
O9 0.0304(10) 0.0209(9) 0.0381(11) 0.0116(8) 0.0210(8) 0.0110(7)
C9 0.0213(12) 0.0197(12) 0.0293(13) 0.0022(10) 0.0064(10) 0.0073(9)
O8 0.0356(12) 0.0262(10) 0.0918(19) 0.0166(11) 0.0372(12) 0.0118(9)
C8 0.0211(12) 0.0216(12) 0.0221(12) 0.0075(10) 0.0124(9) 0.0061(9)
O10 0.0281(10) 0.0214(9) 0.0373(10) 0.0116(8) 0.0177(8) 0.0113(7)
C11 0.0314(15) 0.0246(13) 0.0339(14) 0.0061(11) 0.0175(11) 0.0129(11)
C12 0.0200(12) 0.0199(11) 0.0254(12) 0.0039(9) 0.0079(9) 0.0056(9)
C10 0.0249(13) 0.0217(12) 0.0305(14) 0.0041(10) 0.0110(10) 0.0079(10)

loop_
_atom_type_symbol
_atom_type_description
_atom_type_scat_dispersion_real
_atom_type_scat_dispersion_imag
_atom_type_scat_source
C C 0.0033 0.0016 'International Tables Vol C Tables 4.2.6.8 and 6.1.1.4'
H H 0.0000 0.0000 'International Tables Vol C Tables 4.2.6.8 and 6.1.1.4'
Co Co 0.3494 0.9721 'International Tables Vol C Tables 4.2.6.8 and 6.1.1.4'
N N 0.0061 0.0033 'International Tables Vol C Tables 4.2.6.8 and 6.1.1.4'
O O 0.0106 0.0060 'International Tables Vol C Tables 4.2.6.8 and 6.1.1.4'

loop_
_geom_angle_atom_site_label_1
_geom_angle_atom_site_label_2
_geom_angle_atom_site_label_3
_geom_angle
_geom_angle_site_symmetry_1
_geom_angle_site_symmetry_3
_geom_angle_publ_flag
O2 Co1 O4 101.01(7) . . ?
O2 Co1 O9 101.40(7) . 1_465 ?
O4 Co1 O9 157.08(7) . 1_465 ?
O2 Co1 O1 88.02(8) . . ?
O4 Co1 O1 86.31(8) . . ?
O9 Co1 O1 89.71(8) 1_465 . ?
O2 Co1 N1 87.13(8) . . ?
O4 Co1 N1 90.64(7) . . ?
O9 Co1 N1 95.23(8) 1_465 . ?
O1 Co1 N1 173.67(8) . . ?
O2 Co1 O10 161.94(7) . 1_465 ?
O4 Co1 O10 96.96(6) . 1_465 ?
O9 Co1 O10 60.89(6) 1_465 1_465 ?
O1 Co1 O10 94.97(7) . 1_465 ?
N1 Co1 O10 90.89(7) . 1_465 ?
O2 Co1 C12 131.80(8) . 1_465 ?
O4 Co1 C12 127.14(7) . 1_465 ?
O9 Co1 C12 30.46(7) 1_465 1_465 ?
O1 Co1 C12 92.46(8) . 1_465 ?
N1 Co1 C12 93.80(8) . 1_465 ?
O10 Co1 C12 30.43(7) 1_465 1_465 ?
N1 C1 C2 121.7(2) . . ?
N1 C1 H1 119.1 . . ?
C2 C1 H1 119.1 . . ?
C1 N1 C4 116.3(2) . . ?
C1 N1 Co1 120.53(17) . . ?
C4 N1 Co1 123.00(17) . . ?
Co1 O1 H1A 109.5 . . ?
Co1 O1 H7 115(3) . . ?
H1A O1 H7 113.6 . . ?
O7 Co2 O3 104.25(7) . . ?
O7 Co2 O4 158.10(7) . . ?
O3 Co2 O4 97.63(7) . . ?
O7 Co2 O6 93.39(8) . . ?
O3 Co2 O6 83.70(7) . . ?
O4 Co2 O6 89.90(7) . . ?
O7 Co2 N2 90.35(8) . 2_566 ?
O3 Co2 N2 89.39(7) . 2_566 ?
O4 Co2 N2 88.93(7) . 2_566 ?
O6 Co2 N2 172.77(7) . 2_566 ?
O7 Co2 O5 100.30(7) . . ?
O3 Co2 O5 154.51(7) . . ?
O4 Co2 O5 58.14(6) . . ?
O6 Co2 O5 88.15(7) . . ?
N2 Co2 O5 97.27(8) 2_566 . ?
N2 C2 C1 122.3(2) . . ?
N2 C2 H2 118.9 . . ?
C1 C2 H2 118.9 . . ?
C3 N2 C2 115.7(2) . . ?
C3 N2 Co2 121.45(17) . 2_566 ?
C2 N2 Co2 122.79(17) . 2_566 ?
C5 O2 Co1 136.38(16) . . ?
C5 O3 Co2 137.38(16) . . ?
N2 C3 C4 121.7(2) . . ?
N2 C3 H3 119.1 . . ?
C4 C3 H3 119.1 . . ?
C7 O5 Co2 89.97(14) . . ?
O2 C5 O3 125.9(2) . . ?
O2 C5 C6 117.3(2) . . ?
O3 C5 C6 116.8(2) . . ?
C7 O4 Co1 141.69(15) . . ?
C7 O4 Co2 94.48(13) . . ?
Co1 O4 Co2 120.57(7) . . ?
N1 C4 C3 122.1(2) . . ?
N1 C4 H4 118.9 . . ?
C3 C4 H4 118.9 . . ?
C9 O7 Co2 127.82(16) . . ?
O5 C7 O4 117.3(2) . . ?
O5 C7 C8 124.0(2) . . ?
O4 C7 C8 118.68(19) . . ?
Co2 O6 H5 110(2) . . ?
Co2 O6 H6 109.5 . . ?
H5 O6 H6 106.9 . . ?
C6 C6 C5 114.4(2) 2_676 . ?
C6 C6 H6A 108.7 2_676 . ?
C5 C6 H6A 108.7 . . ?
C6 C6 H6AB 108.7 2_676 . ?
C5 C6 H6AB 108.7 . . ?
H6A C6 H6AB 107.6 . . ?
C12 O9 Co1 92.61(14) . 1_645 ?
O8 C9 O7 124.4(2) . . ?
O8 C9 C10 120.6(2) . . ?
O7 C9 C10 115.0(2) . . ?
C7 C8 C8 113.6(2) . 2_567 ?
C7 C8 H8A 108.8 . . ?
C8 C8 H8A 108.8 2_567 . ?
C7 C8 H8AB 108.8 . . ?
C8 C8 H8AB 108.8 2_567 . ?
H8A C8 H8AB 107.7 . . ?
C12 O10 Co1 86.78(14) . 1_645 ?
C12 C11 C10 115.4(2) . . ?
C12 C11 H11A 108.4 . . ?
C10 C11 H11A 108.4 . . ?
C12 C11 H11B 108.4 . . ?
C10 C11 H11B 108.4 . . ?
H11A C11 H11B 107.5 . . ?
O10 C12 O9 119.7(2) . . ?
O10 C12 C11 119.4(2) . . ?
O9 C12 C11 120.9(2) . . ?
O10 C12 Co1 62.79(12) . 1_645 ?
O9 C12 Co1 56.93(11) . 1_645 ?
C11 C12 Co1 177.82(18) . 1_645 ?
C11 C10 C9 113.5(2) . . ?
C11 C10 H10A 108.9 . . ?
C9 C10 H10A 108.9 . . ?
C11 C10 H10B 108.9 . . ?
C9 C10 H10B 108.9 . . ?
H10A C10 H10B 107.7 . . ?

loop_
_geom_bond_atom_site_label_1
_geom_bond_atom_site_label_2
_geom_bond_distance
_geom_bond_site_symmetry_2
_geom_bond_publ_flag
Co1 O2 2.0154(17) . ?
Co1 O4 2.0225(16) . ?
Co1 O9 2.0848(16) 1_465 ?
Co1 O1 2.152(2) . ?
Co1 N1 2.164(2) . ?
Co1 O10 2.2137(17) 1_465 ?
Co1 C12 2.485(2) 1_465 ?
C1 N1 1.328(3) . ?
C1 C2 1.382(4) . ?
C1 H1 0.9300 . ?
N1 C4 1.336(3) . ?
O1 H1A 0.79(3) . ?
O1 H7 0.78(4) . ?
Co2 O7 1.9956(16) . ?
Co2 O3 2.0476(17) . ?
Co2 O4 2.1506(16) . ?
Co2 O6 2.1602(19) . ?
Co2 N2 2.179(2) 2_566 ?
Co2 O5 2.2786(17) . ?
C2 N2 1.343(3) . ?
C2 H2 0.9300 . ?
N2 C3 1.335(3) . ?
O2 C5 1.247(3) . ?
O3 C5 1.260(3) . ?
C3 C4 1.384(4) . ?
C3 H3 0.9300 . ?
O5 C7 1.235(3) . ?
C5 C6 1.520(3) . ?
O4 C7 1.288(3) . ?
C4 H4 0.9300 . ?
O7 C9 1.273(3) . ?
C7 C8 1.509(3) . ?
O6 H5 0.83(4) . ?
O6 H6 0.77(3) . ?
C6 C6 1.516(4) 2_676 ?
C6 H6A 0.9700 . ?
C6 H6AB 0.9700 . ?
O9 C12 1.261(3) . ?
C9 O8 1.234(3) . ?
C9 C10 1.521(3) . ?
C8 C8 1.525(4) 2_567 ?
C8 H8A 0.9700 . ?
C8 H8AB 0.9700 . ?
O10 C12 1.261(3) . ?
C11 C12 1.503(3) . ?
C11 C10 1.514(3) . ?
C11 H11A 0.9700 . ?
C11 H11B 0.9700 . ?
C10 H10A 0.9700 . ?
C10 H10B 0.9700 . ?
